data_4323301
loop_
_publ_author_name
'Volkmar Stenzel'
'J\"org Jeske'
'Wolf-Walther du Mont'
'Peter G. Jones'

_publ_contact_author
;
      Jones, Peter G.
      Institut f\"ur Analytische und Anorganische Chemie
      Technische Universit\"at Braunschweig
      Postfach 3329
      38023 Braunschweig
      Germany
;
_publ_contact_author_email P.Jones@tu-bs.de
_publ_contact_author_fax '049 531 391-5387'
_publ_contact_author_phone '049 531 391-5382'
_publ_section_title
;
 Supramolecular Soft-Soft Interactions of
 Diiodo(tert-butyl)(isopropyl)phosphonium Cations with \m~2~- to
 \m~5~-Bridging Iodide Anions. Formation of Chains, Helices, and Columnar
 Structures
;
_journal_name_full 'Inorganic Chemistry'
_journal_page_first 443
_journal_page_last 448
_journal_paper_doi 10.1021/ic9603058
_journal_volume 36
_journal_year 1997
_chemical_formula_sum 'C21 H48 I13 P3'
_chemical_formula_weight 2043.20
_chemical_name_systematic
;
 ?
;
_space_group_IT_number 14
_symmetry_cell_setting monoclinic
_symmetry_space_group_name_Hall '-P 2ybc'
_symmetry_space_group_name_H-M 'P 1 21/c 1'
_atom_sites_solution_hydrogens geom
_atom_sites_solution_primary direct
_atom_sites_solution_secondary difmap
_audit_creation_method SHELXL
_cell_angle_alpha 90.00
_cell_angle_beta 94.30(3)
_cell_angle_gamma 90.00
_cell_formula_units_Z 4
_cell_length_a 23.874(9)
_cell_length_b 21.858(7)
_cell_length_c 9.477(3)
_cell_measurement_reflns_used 50
_cell_measurement_temperature 173(2)
_cell_measurement_theta_max 11.5
_cell_measurement_theta_min 10
_cell_volume 4932(3)
_computing_cell_refinement 'SIEMENS P3'
_computing_data_collection 'SIEMENS P3'
_computing_data_reduction 'SIEMENS XDISK'
_computing_molecular_graphics 'SIEMENS XP'
_computing_publication_material 'SHELXL-92 (Sheldrick, 1993)'
_computing_structure_refinement 'SHELXL-92 (Sheldrick, 1993)'
_computing_structure_solution 'SHELXS-86 (Sheldrick, 1990)'
_diffrn_ambient_temperature 173(2)
_diffrn_measurement_device 'SIEMENS R3'
_diffrn_measurement_method Omega-Scans
_diffrn_radiation_monochromator graphite
_diffrn_radiation_source 'fine-focus sealed tube'
_diffrn_radiation_type MoK\a
_diffrn_radiation_wavelength 0.71073
_diffrn_reflns_av_R_equivalents 0.0273
_diffrn_reflns_av_sigmaI/netI 0.0797
_diffrn_reflns_limit_h_max 30
_diffrn_reflns_limit_h_min -31
_diffrn_reflns_limit_k_max 1
_diffrn_reflns_limit_k_min -28
_diffrn_reflns_limit_l_max 12
_diffrn_reflns_limit_l_min 0
_diffrn_reflns_number 12182
_diffrn_reflns_theta_max 27.57
_diffrn_reflns_theta_min 3.02
_diffrn_standards_decay_% 0
_diffrn_standards_interval_count 147
_diffrn_standards_number 3
_exptl_absorpt_coefficient_mu 8.273
_exptl_absorpt_correction_T_max 0.947
_exptl_absorpt_correction_T_min 0.651
_exptl_absorpt_correction_type Psi-Scans
_exptl_crystal_colour 'dark red'
_exptl_crystal_density_diffrn 2.752
_exptl_crystal_description needle
_exptl_crystal_F_000 3632
_exptl_crystal_size_max 0.40
_exptl_crystal_size_mid 0.20
_exptl_crystal_size_min 0.08
_refine_diff_density_max 1.496
_refine_diff_density_min -1.627
_refine_diff_density_rms 0.278
_refine_ls_goodness_of_fit_all 0.949
_refine_ls_goodness_of_fit_obs 0.986
_refine_ls_hydrogen_treatment 'rigid methyls, others riding'
_refine_ls_matrix_type full
_refine_ls_number_parameters 349
_refine_ls_number_reflns 11382
_refine_ls_number_restraints 0
_refine_ls_restrained_S_all 0.949
_refine_ls_restrained_S_obs 0.986
_refine_ls_R_factor_all 0.1126
_refine_ls_R_factor_obs 0.0465
_refine_ls_shift/esd_max -0.953
_refine_ls_shift/esd_mean 0.169
_refine_ls_structure_factor_coef Fsqd
_refine_ls_weighting_details 'w=1/[\s^2^(Fo^2^)+(0.0651P)^2^+0.0000P] where P=(Fo^2^+2Fc^2^)/3'
_refine_ls_weighting_scheme calc
_refine_ls_wR_factor_all 0.1381
_refine_ls_wR_factor_obs 0.1047
_reflns_number_observed 6179
_reflns_number_total 11382
_reflns_observed_criterion >2sigma(I)
_cod_data_source_file ic9603058_4.cif
_cod_data_source_block sectio
_cod_depositor_comments
;
The following automatic conversions were performed:

'_geom_bond_publ_flag' value 'Y' changed to 'y' according to the
built-in table from CIF Core dictionary named 'cif_core.dic' version
2.4.1 from 2010-06-29 (37 times).

'_geom_angle_publ_flag' value 'Y'
changed to 'y' according to the built-in table from CIF Core
dictionary named 'cif_core.dic' version 2.4.1 from 2010-06-29 (62
times).

Automatic conversion script
Id: cif_fix_values 1715 2011-07-08 13:25:40Z adriana 

The following automatic conversions were performed:

'_refine_ls_weighting_scheme' value 'calc
w=1/[\s^2^(Fo^2^)+(0.0651P)^2^+0.0000P] where P=(Fo^2^+2Fc^2^)/3' was
changed to 'calc'. New tag '_refine_ls_weighting_details' was
created. The value of the new tag was set to
'w=1/[\s^2^(Fo^2^)+(0.0651P)^2^+0.0000P] where P=(Fo^2^+2Fc^2^)/3'.

Automatic conversion script
Id: cif_fix_values 3143 2015-03-26 13:38:13Z robertas 
;
_cod_original_cell_volume 4931.5(29)
_cod_original_sg_symbol_H-M P2(1)/c
_cod_database_code 4323301

loop_
_symmetry_equiv_pos_as_xyz
'x, y, z'
'-x, y+1/2, -z+1/2'
'-x, -y, -z'
'x, -y-1/2, z-1/2'

loop_
_atom_site_aniso_label
_atom_site_aniso_U_11
_atom_site_aniso_U_22
_atom_site_aniso_U_33
_atom_site_aniso_U_23
_atom_site_aniso_U_13
_atom_site_aniso_U_12
I1 0.0290(4) 0.0373(4) 0.0272(4) 0.0018(3) 0.0059(3) -0.0009(3)
I2 0.0255(4) 0.0394(4) 0.0275(4) -0.0020(3) -0.0037(3) -0.0011(3)
I3 0.0284(4) 0.0320(4) 0.0256(4) 0.0019(3) -0.0050(3) 0.0008(3)
I4 0.0277(4) 0.0312(4) 0.0287(4) -0.0034(3) 0.0068(3) -0.0001(3)
I5 0.0415(5) 0.0252(4) 0.0456(5) -0.0016(4) -0.0008(4) 0.0014(4)
I6 0.0497(6) 0.0348(4) 0.0431(5) 0.0016(4) -0.0118(4) 0.0000(4)
I7 0.0302(4) 0.0322(4) 0.0185(3) -0.0004(3) 0.0007(3) 0.0003(3)
I8 0.0427(5) 0.0425(5) 0.0418(5) 0.0025(4) -0.0054(4) 0.0010(4)
I9 0.0443(5) 0.0311(4) 0.0247(4) -0.0009(3) 0.0008(3) 0.0110(4)
I10 0.0456(5) 0.0488(5) 0.0389(5) 0.0002(4) -0.0007(4) -0.0018(4)
I11 0.0535(7) 0.0983(9) 0.0477(6) 0.0199(6) 0.0047(5) 0.0102(6)
I12 0.0520(6) 0.0433(5) 0.0348(5) 0.0053(4) -0.0055(4) -0.0181(4)
I13 0.0952(10) 0.0513(6) 0.0688(8) -0.0070(5) -0.0036(7) 0.0155(6)
P1 0.025(2) 0.0320(15) 0.0201(15) -0.0008(12) 0.0003(12) -0.0010(13)
P2 0.0249(15) 0.0256(14) 0.0166(14) -0.0011(11) -0.0001(12) 0.0011(12)
P3 0.031(2) 0.0231(14) 0.036(2) 0.0010(14) -0.0036(14) -0.0011(13)
C1 0.051(8) 0.023(6) 0.030(7) -0.004(5) 0.001(6) -0.006(5)
C2 0.043(8) 0.027(6) 0.063(10) 0.003(6) -0.013(7) 0.006(6)
C3 0.067(11) 0.033(7) 0.054(10) -0.003(6) -0.015(8) -0.022(7)
C4 0.016(6) 0.042(7) 0.036(7) 0.011(6) -0.005(5) 0.004(5)
C5 0.039(8) 0.084(11) 0.040(8) 0.006(8) 0.014(7) 0.014(8)
C6 0.033(8) 0.065(10) 0.054(10) 0.010(8) -0.004(7) 0.007(7)
C7 0.037(7) 0.037(7) 0.059(9) 0.004(7) 0.006(7) 0.018(6)
C8 0.036(7) 0.015(5) 0.031(7) 0.002(4) 0.001(5) 0.015(5)
C9 0.040(8) 0.030(6) 0.058(9) -0.008(6) -0.006(7) -0.004(6)
C10 0.061(10) 0.037(7) 0.042(8) 0.007(6) -0.015(7) 0.009(7)
C11 0.016(5) 0.037(6) 0.030(6) 0.007(5) -0.002(5) -0.006(5)
C12 0.035(7) 0.040(7) 0.055(9) -0.009(6) 0.025(7) -0.014(6)
C13 0.034(7) 0.028(6) 0.060(9) -0.010(6) 0.019(7) -0.008(5)
C14 0.022(7) 0.081(10) 0.049(9) 0.012(8) -0.005(6) -0.017(7)
C15 0.025(6) 0.037(7) 0.056(9) -0.005(6) -0.007(6) -0.003(6)
C16 0.048(10) 0.076(11) 0.070(11) -0.003(9) 0.026(9) -0.004(9)
C17 0.018(7) 0.059(9) 0.096(13) 0.000(9) -0.005(7) -0.004(6)
C18 0.046(8) 0.025(6) 0.050(8) -0.005(6) -0.016(7) 0.003(6)
C19 0.048(9) 0.047(8) 0.038(8) -0.004(6) 0.006(7) -0.008(7)
C20 0.041(8) 0.026(6) 0.049(8) -0.007(6) -0.005(7) 0.005(6)
C21 0.046(9) 0.062(10) 0.057(10) -0.011(8) 0.006(8) -0.010(8)

loop_
_atom_site_label
_atom_site_type_symbol
_atom_site_fract_x
_atom_site_fract_y
_atom_site_fract_z
_atom_site_U_iso_or_equiv
_atom_site_thermal_displace_type
_atom_site_occupancy
_atom_site_calc_flag
_atom_site_refinement_flags
_atom_site_disorder_group
I1 I 0.16852(3) 0.64885(4) 0.02785(8) 0.0310(2) Uani 1 d . .
I2 I 0.17075(3) 0.65182(4) 0.44225(8) 0.0311(2) Uani 1 d . .
I3 I 0.33665(3) 0.65365(3) 0.06143(8) 0.0290(2) Uani 1 d . .
I4 I 0.33774(3) 0.65345(3) 0.47546(8) 0.0290(2) Uani 1 d . .
I5 I 0.25310(4) 0.51634(3) -0.24511(9) 0.0376(2) Uani 1 d . .
I6 I 0.31047(4) 0.36882(4) -0.04027(10) 0.0433(2) Uani 1 d . .
I7 I 0.25324(3) 0.68010(3) -0.24787(8) 0.0270(2) Uani 1 d . .
I8 I 0.39081(4) 0.30629(4) 0.24009(10) 0.0428(2) Uani 1 d . .
I9 I 0.48113(4) 0.39845(3) 0.19497(8) 0.0335(2) Uani 1 d . .
I10 I 0.56787(4) 0.48366(4) 0.15206(10) 0.0446(2) Uani 1 d . .
I11 I -0.05424(5) 0.45586(6) 0.33267(11) 0.0664(3) Uani 1 d . .
I12 I 0.04113(4) 0.37571(4) 0.30174(9) 0.0438(2) Uani 1 d . .
I13 I 0.13465(6) 0.29331(5) 0.25632(13) 0.0723(4) Uani 1 d . .
P1 P 0.11442(13) 0.62876(14) 0.2274(3) 0.0259(6) Uani 1 d . .
P2 P 0.39158(12) 0.62941(13) 0.2781(3) 0.0224(6) Uani 1 d . .
P3 P 0.25329(13) 0.40578(13) -0.2442(3) 0.0302(7) Uani 1 d . .
C1 C 0.0994(6) 0.5464(5) 0.2276(13) 0.035(3) Uani 1 d . .
H1 H 0.0754(6) 0.5384(5) 0.3077(13) 0.042 Uiso 1 calc R .
C2 C 0.1528(5) 0.5100(5) 0.2558(15) 0.045(3) Uani 1 d . .
H2A H 0.1737(17) 0.5257(24) 0.3412(49) 0.054 Uiso 1 calc R .
H2B H 0.1759(16) 0.5139(30) 0.1751(38) 0.054 Uiso 1 calc R .
H2C H 0.1435(6) 0.4669(8) 0.2695(84) 0.054 Uiso 1 calc R .
C3 C 0.0661(7) 0.5260(6) 0.0921(15) 0.052(4) Uani 1 d . .
H3A H 0.0804(24) 0.5471(30) 0.0109(17) 0.063 Uiso 1 calc R .
H3B H 0.0264(8) 0.5361(35) 0.0977(39) 0.063 Uiso 1 calc R .
H3C H 0.0702(29) 0.4817(9) 0.0806(49) 0.063 Uiso 1 calc R .
C4 C 0.0524(5) 0.6806(6) 0.2186(13) 0.032(3) Uani 1 d . .
C5 C 0.0182(6) 0.6661(7) 0.3433(15) 0.054(4) Uani 1 d . .
H5A H 0.0040(31) 0.6241(16) 0.3345(49) 0.065 Uiso 1 calc R .
H5B H -0.0134(22) 0.6946(27) 0.3442(55) 0.065 Uiso 1 calc R .
H5C H 0.0421(11) 0.6702(39) 0.4315(15) 0.065 Uiso 1 calc R .
C6 C 0.0169(6) 0.6734(7) 0.0764(15) 0.051(4) Uani 1 d . .
H6A H -0.0005(29) 0.6328(16) 0.0721(41) 0.061 Uiso 1 calc R .
H6B H 0.0411(9) 0.6780(39) -0.0019(15) 0.061 Uiso 1 calc R .
H6C H -0.0125(23) 0.7048(25) 0.0690(42) 0.061 Uiso 1 calc R .
C7 C 0.0753(6) 0.7464(6) 0.2283(15) 0.045(3) Uani 1 d . .
H7A H 0.0949(29) 0.7529(13) 0.3217(34) 0.053 Uiso 1 calc R .
H7B H 0.0441(7) 0.7754(6) 0.2143(85) 0.053 Uiso 1 calc R .
H7C H 0.1016(26) 0.7527(13) 0.1549(56) 0.053 Uiso 1 calc R .
C8 C 0.4042(5) 0.5457(4) 0.2835(12) 0.027(3) Uani 1 d . .
H8 H 0.4329(5) 0.5364(4) 0.2148(12) 0.033 Uiso 1 calc R .
C9 C 0.3511(5) 0.5108(5) 0.2356(15) 0.043(3) Uani 1 d . .
H9A H 0.3444(18) 0.5138(29) 0.1325(17) 0.052 Uiso 1 calc R .
H9B H 0.3191(8) 0.5284(23) 0.2805(64) 0.052 Uiso 1 calc R .
H9C H 0.3554(13) 0.4677(9) 0.2629(72) 0.052 Uiso 1 calc R .
C10 C 0.4274(6) 0.5244(6) 0.4260(14) 0.048(4) Uani 1 d . .
H10A H 0.4659(13) 0.5395(31) 0.4442(38) 0.058 Uiso 1 calc R .
H10B H 0.4273(32) 0.4796(6) 0.4287(31) 0.058 Uiso 1 calc R .
H10C H 0.4040(20) 0.5403(31) 0.4985(16) 0.058 Uiso 1 calc R .
C11 C 0.4566(4) 0.6777(5) 0.2851(12) 0.028(3) Uani 1 d . .
C12 C 0.4887(5) 0.6614(6) 0.1568(14) 0.042(3) Uani 1 d . .
H12A H 0.4632(10) 0.6640(34) 0.0708(17) 0.051 Uiso 1 calc R .
H12B H 0.5035(28) 0.6197(15) 0.1673(41) 0.051 Uiso 1 calc R .
H12C H 0.5198(20) 0.6902(23) 0.1497(50) 0.051 Uiso 1 calc R .
C13 C 0.4385(5) 0.7439(5) 0.2781(15) 0.040(3) Uani 1 d . .
H13A H 0.4173(28) 0.7517(10) 0.1873(37) 0.048 Uiso 1 calc R .
H13B H 0.4718(5) 0.7703(5) 0.2867(82) 0.048 Uiso 1 calc R .
H13C H 0.4148(27) 0.7527(10) 0.3556(51) 0.048 Uiso 1 calc R .
C14 C 0.4919(5) 0.6658(7) 0.4237(15) 0.051(4) Uani 1 d . .
H14A H 0.5076(29) 0.6244(16) 0.4225(39) 0.062 Uiso 1 calc R .
H14B H 0.4681(10) 0.6697(39) 0.5032(16) 0.062 Uiso 1 calc R .
H14C H 0.5225(22) 0.6957(25) 0.4344(46) 0.062 Uiso 1 calc R .
C15 C 0.1826(5) 0.3784(6) -0.2205(14) 0.040(3) Uani 1 d . .
H15 H 0.1851(5) 0.3332(6) -0.2055(14) 0.048 Uiso 1 calc R .
C16 C 0.1594(6) 0.4057(8) -0.0904(17) 0.064(5) Uani 1 d . .
H16A H 0.1857(20) 0.3981(38) -0.0078(24) 0.076 Uiso 1 calc R .
H16B H 0.1231(20) 0.3867(32) -0.0755(60) 0.076 Uiso 1 calc R .
H16C H 0.1544(38) 0.4499(10) -0.1036(44) 0.076 Uiso 1 calc R .
C17 C 0.1416(5) 0.3896(7) -0.3549(17) 0.058(4) Uani 1 d . .
H17A H 0.1553(20) 0.3676(33) -0.4356(28) 0.070 Uiso 1 calc R .
H17B H 0.1397(29) 0.4334(8) -0.3759(57) 0.070 Uiso 1 calc R .
H17C H 0.1041(10) 0.3745(37) -0.3373(37) 0.070 Uiso 1 calc R .
C18 C 0.2847(6) 0.3762(5) -0.4061(14) 0.041(3) Uani 1 d . .
C19 C 0.2588(6) 0.4103(6) -0.5360(13) 0.044(3) Uani 1 d . .
H19A H 0.2623(30) 0.4545(6) -0.5203(36) 0.053 Uiso 1 calc R .
H19B H 0.2190(10) 0.3994(28) -0.5519(50) 0.053 Uiso 1 calc R .
H19C H 0.2785(22) 0.3988(28) -0.6191(21) 0.053 Uiso 1 calc R .
C20 C 0.2710(6) 0.3072(5) -0.4142(14) 0.039(3) Uani 1 d . .
H20A H 0.2799(31) 0.2885(8) -0.3214(25) 0.047 Uiso 1 calc R .
H20B H 0.2934(24) 0.2878(8) -0.4842(60) 0.047 Uiso 1 calc R .
H20C H 0.2309(8) 0.3017(5) -0.4422(80) 0.047 Uiso 1 calc R .
C21 C 0.3480(6) 0.3872(7) -0.3915(16) 0.055(4) Uani 1 d . .
H21A H 0.3650(7) 0.3624(30) -0.3135(60) 0.066 Uiso 1 calc R .
H21B H 0.3554(6) 0.4306(10) -0.3719(90) 0.066 Uiso 1 calc R .
H21C H 0.3642(8) 0.3757(37) -0.4797(36) 0.066 Uiso 1 calc R .

loop_
_atom_type_symbol
_atom_type_description
_atom_type_scat_dispersion_real
_atom_type_scat_dispersion_imag
_atom_type_scat_source
C C 0.0033 0.0016 'International Tables Vol C Tables 4.2.6.8 and 6.1.1.4'
H H 0.0000 0.0000 'International Tables Vol C Tables 4.2.6.8 and 6.1.1.4'
P P 0.1023 0.0942 'International Tables Vol C Tables 4.2.6.8 and 6.1.1.4'
I I -0.4742 1.8119 'International Tables Vol C Tables 4.2.6.8 and 6.1.1.4'

loop_
_geom_angle_atom_site_label_1
_geom_angle_atom_site_label_2
_geom_angle_atom_site_label_3
_geom_angle
_geom_angle_site_symmetry_1
_geom_angle_site_symmetry_3
_geom_angle_publ_flag
P1 I1 I7 176.79(8) . . y
P2 I3 I7 176.47(7) . . y
P3 I5 I7 179.71(9) . . y
P3 I6 I8 176.06(8) . . y
I3 I7 I2 160.13(3) . 1_554 y
I3 I7 I4 106.31(4) . 1_554 y
I2 I7 I4 69.88(3) 1_554 1_554 y
I3 I7 I1 70.28(3) . . y
I2 I7 I1 105.97(4) 1_554 . y
I4 I7 I1 159.07(3) 1_554 . y
I3 I7 I5 80.09(2) . . y
I2 I7 I5 80.05(3) 1_554 . y
I4 I7 I5 80.73(2) 1_554 . y
I1 I7 I5 78.34(2) . . y
I9 I8 I6 89.33(4) . . y
I10 I9 I8 178.93(4) . . y
I11 I12 I13 177.09(5) . . y
C1 P1 C4 116.3(6) . . y
C1 P1 I1 107.2(4) . . y
C4 P1 I1 109.0(4) . . y
C1 P1 I2 107.5(4) . . y
C4 P1 I2 107.6(4) . . y
I1 P1 I2 109.11(12) . . y
C8 P2 C11 114.9(5) . . y
C8 P2 I4 106.8(4) . . y
C11 P2 I4 109.8(4) . . y
C8 P2 I3 108.5(4) . . y
C11 P2 I3 107.6(4) . . y
I4 P2 I3 109.02(12) . . y
C15 P3 C18 114.8(6) . . y
C15 P3 I5 109.1(4) . . y
C18 P3 I5 110.1(4) . . y
C15 P3 I6 105.3(4) . . y
C18 P3 I6 107.6(4) . . y
I5 P3 I6 109.72(12) . . y
C2 C1 C3 112.0(11) . . y
C2 C1 P1 110.7(9) . . y
C3 C1 P1 112.1(8) . . y
C5 C4 C7 111.0(12) . . y
C5 C4 C6 111.4(11) . . y
C7 C4 C6 108.5(10) . . y
C5 C4 P1 108.0(8) . . y
C7 C4 P1 106.8(8) . . y
C6 C4 P1 111.0(9) . . y
C10 C8 C9 111.0(10) . . y
C10 C8 P2 112.3(8) . . y
C9 C8 P2 110.8(8) . . y
C13 C11 C12 110.2(10) . . y
C13 C11 C14 109.8(11) . . y
C12 C11 C14 111.7(10) . . y
C13 C11 P2 107.7(8) . . y
C12 C11 P2 107.7(8) . . y
C14 C11 P2 109.7(8) . . y
C16 C15 C17 110.9(12) . . y
C16 C15 P3 111.8(9) . . y
C17 C15 P3 112.2(9) . . y
C19 C18 C21 109.5(12) . . y
C19 C18 C20 111.4(10) . . y
C21 C18 C20 111.3(11) . . y
C19 C18 P3 109.2(9) . . y
C21 C18 P3 109.0(9) . . y
C20 C18 P3 106.4(9) . . y

loop_
_geom_bond_atom_site_label_1
_geom_bond_atom_site_label_2
_geom_bond_distance
_geom_bond_site_symmetry_2
_geom_bond_publ_flag
I1 P1 2.409(3) . y
I1 I7 3.490(2) . y
I2 P1 2.408(3) . y
I3 P2 2.411(3) . y
I3 I7 3.466(2) . y
I4 P2 2.406(3) . y
I5 P3 2.417(3) . y
I5 I7 3.580(2) . y
I6 P3 2.420(3) . y
I6 I8 3.441(2) . y
I7 I2 3.467(2) 1_554 y
I7 I4 3.475(2) 1_554 y
I8 I9 3.0048(14) . y
I9 I10 2.8370(14) . y
I11 I12 2.905(2) . y
I12 I13 2.925(2) . y
P1 C1 1.835(11) . y
P1 C4 1.862(12) . y
P2 C8 1.856(10) . y
P2 C11 1.875(11) . y
P3 C15 1.820(12) . y
P3 C18 1.872(14) . y
C1 C2 1.51(2) . y
C1 C3 1.52(2) . y
C4 C5 1.52(2) . y
C4 C7 1.54(2) . y
C4 C6 1.55(2) . y
C8 C10 1.49(2) . y
C8 C9 1.52(2) . y
C11 C13 1.51(2) . y
C11 C12 1.53(2) . y
C11 C14 1.53(2) . y
C15 C16 1.51(2) . y
C15 C17 1.57(2) . y
C18 C19 1.53(2) . y
C18 C21 1.53(2) . y
C18 C20 1.54(2) . y
